data_7027135
loop_
_publ_author_name
'Cini, Renzo'
'Pifferi, Claudia'

_publ_section_title
;
 Supramolecular networks via hydrogen bonding and stacking interactions
 for adenosine 5&#x2032;-diphosphate. Synthesis and crystal structure of
 diaqua(2,2&#x2032;&#x2236;6&#x2032;,2&#x2033;-terpyridine)copper(II)
 [adenosine
 5&#x2032;-diphosphato(3&#x2212;)](2,2&#x2032;&#x2236;6&#x2032;,2&#x2033;-terpyridine)cuprate(II)
 adenosine 5&#x2032;-diphosphate(1&#x2212;) hexadecahydrate and density
 functional geometry optimization analysis of copper(II)- and
 zinc(II)-pyrophosphate complexes
;
_journal_issue 5
_journal_name_full 'Journal of the Chemical Society, Dalton Transactions'
_journal_page_first 699
_journal_paper_doi 10.1039/a807793b
_journal_year 1999
_chemical_compound_source 'prepared as reported in the manuscript'
_chemical_formula_structural '[Cu(H2O)2(TERPY)]2+.[Cu(ADP)(TERPY)]-.(H2ADP)-.16H2O'
_chemical_formula_sum 'C50 H84 Cu2 N16 O38 P4'
_chemical_formula_weight 1768.3
_chemical_name_common CUTERADP
_chemical_name_systematic
;
dihydrogenadenosin-5'-diphosphate(adenosin-5'-diphosphate)(terpyridine)
rameate(II)of diaqua(terpyridine)copper(II) hexadeca hydrate.
;
_space_group_IT_number 1
_symmetry_cell_setting triclinic
_symmetry_space_group_name_Hall 'P 1'
_symmetry_space_group_name_H-M 'P 1'
_atom_sites_solution_hydrogens 'Fourier and geom'
_atom_sites_solution_primary direct
_atom_sites_solution_secondary difmap
_audit_creation_method SHELXL-93
_cell_angle_alpha 100.740(10)
_cell_angle_beta 104.32(2)
_cell_angle_gamma 115.380(10)
_cell_formula_units_Z 1
_cell_length_a 12.171(2)
_cell_length_b 13.098(2)
_cell_length_c 14.221(3)
_cell_measurement_reflns_used 28
_cell_measurement_temperature 293(2)
_cell_measurement_theta_max 17.5
_cell_measurement_theta_min 5
_cell_volume 1870.7(7)
_computing_cell_refinement XSCAN-Siemens
_computing_data_collection XSCAN-Siemens
_computing_data_reduction XSCAN-Siemens
_computing_molecular_graphics 'XPMA-ZORTEP (L.Zsolnay, Heidelberg, 1994)'
_computing_publication_material 'ORTEP-3 (Windows 95 version, L.J.Farrugia, Glasgow, 1998'
_computing_structure_refinement 'SHELXL-93 (Sheldrick, 1993)'
_computing_structure_solution 'SHELXS-86 (Sheldrick, 1990)'
_diffrn_ambient_temperature 293(2)
_diffrn_measurement_device 'Siemens P4'
_diffrn_measurement_method omega
_diffrn_radiation_monochromator graphite
_diffrn_radiation_source 'fine-focus sealed tube'
_diffrn_radiation_type MoK\a
_diffrn_radiation_wavelength 0.71073
_diffrn_reflns_av_R_equivalents 0.0250
_diffrn_reflns_av_sigmaI/netI 0.0378
_diffrn_reflns_limit_h_max 14
_diffrn_reflns_limit_h_min 0
_diffrn_reflns_limit_k_max 13
_diffrn_reflns_limit_k_min -14
_diffrn_reflns_limit_l_max 16
_diffrn_reflns_limit_l_min -16
_diffrn_reflns_number 6470
_diffrn_reflns_theta_max 25.00
_diffrn_reflns_theta_min 1.83
_diffrn_standards_decay_% 0.0
_diffrn_standards_interval_count 97
_diffrn_standards_number 3
_exptl_absorpt_coefficient_mu 0.758
_exptl_absorpt_correction_T_max 0.97
_exptl_absorpt_correction_T_min 0.89
_exptl_absorpt_correction_type psi-scan
_exptl_crystal_colour blue
_exptl_crystal_density_diffrn 1.570
_exptl_crystal_description plate
_exptl_crystal_F_000 918
_exptl_crystal_size_max 0.30
_exptl_crystal_size_mid 0.30
_exptl_crystal_size_min 0.05
_refine_diff_density_max 1.026
_refine_diff_density_min -1.135
_refine_diff_density_rms 0.112
_refine_ls_abs_structure_details 'Flack H D (1983), Acta Cryst. A39, 876-881'
_refine_ls_abs_structure_Flack -0.01(2)
_refine_ls_extinction_method none
_refine_ls_goodness_of_fit_all 1.108
_refine_ls_goodness_of_fit_obs 0.992
_refine_ls_hydrogen_treatment 'some yes, some restrained by AFIX'
_refine_ls_matrix_type full
_refine_ls_number_parameters 1019
_refine_ls_number_reflns 6440
_refine_ls_number_restraints 0
_refine_ls_restrained_S_all 1.302
_refine_ls_restrained_S_obs 0.992
_refine_ls_R_factor_all 0.0909
_refine_ls_R_factor_obs 0.0628
_refine_ls_shift/esd_max 0.017
_refine_ls_shift/esd_mean 0.001
_refine_ls_structure_factor_coef Fsqd
_refine_ls_weighting_details 'w=1/[\s^2^(Fo^2^)+(0.0522P)^2^+9.7026P] where P=(Fo^2^+2Fc^2^)/3'
_refine_ls_weighting_scheme calc
_refine_ls_wR_factor_all 0.2062
_refine_ls_wR_factor_obs 0.1429
_reflns_number_observed 5512
_reflns_number_total 6470
_reflns_observed_criterion >2sigma(I)
_cod_data_source_file 807793bsup1.cif
_cod_data_source_block 1
_cod_depositor_comments
;
The following automatic conversions were performed:

'_symmetry_cell_setting' value 'Triclinic' changed to 'triclinic'
according to /home/saulius/struct/CIF-dictionaries/cif_core.dic
dictionary named 'cif_core.dic' version 2.4.2 from 2011-04-26.

Automatic conversion script
Id: cif_fix_values 1891 2012-01-12 08:04:46Z andrius 

The following automatic conversions were performed:

'_refine_ls_weighting_scheme' value 'calc
w=1/[\s^2^(Fo^2^)+(0.0522P)^2^+9.7026P] where P=(Fo^2^+2Fc^2^)/3' was
changed to 'calc'. New tag '_refine_ls_weighting_details' was
created. The value of the new tag was set to
'w=1/[\s^2^(Fo^2^)+(0.0522P)^2^+9.7026P] where P=(Fo^2^+2Fc^2^)/3'.

Automatic conversion script
Id: cif_fix_values 3143 2015-03-26 13:38:13Z robertas 
;
_cod_original_cell_volume 1870.7(6)
_cod_original_sg_symbol_H-M P1
_cod_database_code 7027135

loop_
_symmetry_equiv_pos_as_xyz
'x, y, z'

loop_
_atom_site_aniso_label
_atom_site_aniso_U_11
_atom_site_aniso_U_22
_atom_site_aniso_U_33
_atom_site_aniso_U_23
_atom_site_aniso_U_13
_atom_site_aniso_U_12
Cu1 0.0500(9) 0.0285(7) 0.0324(7) 0.0059(6) 0.0091(6) 0.0222(7)
Cu2 0.0505(9) 0.0300(8) 0.0516(9) 0.0176(6) 0.0130(7) 0.0257(7)
P1A 0.051(2) 0.050(2) 0.0263(14) 0.0103(13) 0.0117(13) 0.034(2)
P2A 0.041(2) 0.0313(15) 0.0282(14) 0.0073(11) 0.0080(12) 0.0231(14)
P1B 0.038(2) 0.0309(15) 0.0366(15) 0.0105(12) 0.0067(13) 0.0235(13)
P2B 0.043(2) 0.035(2) 0.0360(15) 0.0128(13) 0.0104(13) 0.0290(14)
O2A 0.055(6) 0.057(6) 0.040(5) 0.017(4) 0.014(4) 0.028(5)
O3A 0.075(7) 0.057(6) 0.044(5) 0.019(4) 0.032(5) 0.047(5)
O4A 0.064(6) 0.045(5) 0.038(4) 0.013(4) 0.015(4) 0.037(5)
O5A 0.042(5) 0.053(5) 0.044(5) 0.014(4) 0.008(4) 0.032(4)
O6A 0.077(7) 0.043(5) 0.031(4) 0.012(4) 0.021(4) 0.041(5)
O7A 0.045(5) 0.033(4) 0.036(4) 0.006(3) 0.005(4) 0.020(4)
O2'A 0.049(5) 0.055(6) 0.043(5) 0.009(4) 0.012(4) 0.029(5)
O3'A 0.056(6) 0.035(4) 0.023(4) 0.004(3) 0.011(4) 0.019(4)
O4'A 0.047(5) 0.031(4) 0.053(5) 0.004(4) 0.012(4) 0.022(4)
O5'A 0.047(5) 0.045(5) 0.033(4) 0.004(4) 0.003(4) 0.020(4)
O2B 0.068(7) 0.064(6) 0.039(5) 0.015(4) 0.014(5) 0.049(6)
O3B 0.041(5) 0.031(4) 0.062(5) 0.016(4) 0.003(4) 0.017(4)
O4B 0.055(6) 0.053(5) 0.061(5) 0.031(4) 0.029(5) 0.044(5)
O5B 0.038(5) 0.059(6) 0.053(5) 0.011(4) 0.022(4) 0.029(4)
O6B 0.047(5) 0.051(5) 0.063(5) 0.032(4) 0.026(4) 0.038(4)
O7B 0.065(6) 0.052(5) 0.036(4) 0.021(4) 0.010(4) 0.034(5)
O2'B 0.037(4) 0.040(4) 0.031(4) 0.007(3) 0.009(3) 0.023(4)
O3'B 0.035(4) 0.033(4) 0.032(4) -0.008(3) -0.007(3) 0.018(4)
O4'B 0.057(5) 0.022(4) 0.048(5) 0.011(3) 0.019(4) 0.024(4)
O5'B 0.053(5) 0.038(4) 0.031(4) 0.015(3) 0.012(4) 0.033(4)
O1W2 0.071(7) 0.064(7) 0.074(7) 0.022(5) 0.034(6) 0.042(6)
O2W2 0.066(6) 0.034(5) 0.062(6) 0.020(4) 0.011(5) 0.033(5)
N1A 0.061(7) 0.027(5) 0.034(5) 0.006(4) -0.002(5) 0.025(5)
N3A 0.057(7) 0.032(5) 0.025(5) 0.007(4) 0.000(4) 0.024(5)
N6A 0.057(7) 0.027(5) 0.034(5) -0.002(4) -0.007(5) 0.023(5)
N7A 0.065(7) 0.027(5) 0.024(5) 0.001(4) -0.004(5) 0.024(5)
N9A 0.052(6) 0.023(5) 0.024(4) 0.007(4) 0.002(4) 0.018(5)
N11 0.048(6) 0.032(5) 0.040(6) 0.009(4) 0.013(5) 0.022(5)
N21 0.035(6) 0.028(5) 0.045(6) -0.002(5) 0.007(5) 0.011(5)
N31 0.048(6) 0.040(6) 0.032(5) 0.007(5) 0.009(5) 0.016(5)
N1B 0.053(6) 0.025(5) 0.034(5) 0.013(4) 0.009(4) 0.026(5)
N3B 0.056(6) 0.026(5) 0.021(4) 0.006(4) 0.000(4) 0.022(5)
N6B 0.075(8) 0.015(5) 0.029(5) 0.009(4) -0.001(5) 0.017(5)
N7B 0.042(6) 0.024(5) 0.027(5) 0.009(4) 0.004(4) 0.014(4)
N9B 0.027(5) 0.021(4) 0.021(4) 0.001(3) -0.004(4) 0.009(4)
N12 0.061(7) 0.044(6) 0.053(6) 0.020(5) 0.017(6) 0.036(6)
N22 0.057(7) 0.038(6) 0.050(6) 0.022(5) 0.019(6) 0.034(6)
N32 0.059(7) 0.033(5) 0.055(7) 0.021(5) 0.020(6) 0.026(5)
C2A 0.054(8) 0.032(6) 0.027(6) 0.004(5) -0.008(6) 0.019(6)
C4A 0.067(8) 0.034(6) 0.016(5) 0.003(4) 0.005(5) 0.036(6)
C5A 0.051(7) 0.018(5) 0.022(5) 0.001(4) -0.005(5) 0.014(5)
C6A 0.052(7) 0.030(6) 0.025(5) 0.005(5) 0.008(5) 0.025(6)
C8A 0.073(9) 0.036(7) 0.019(5) 0.006(5) -0.002(6) 0.033(7)
C1'A 0.047(7) 0.021(5) 0.024(5) 0.003(4) -0.002(5) 0.017(5)
C2'A 0.049(7) 0.028(6) 0.028(5) 0.005(4) 0.003(5) 0.023(6)
C3'A 0.070(9) 0.022(5) 0.020(5) 0.005(4) 0.001(5) 0.025(6)
C4'A 0.046(7) 0.024(5) 0.027(5) 0.003(4) -0.003(5) 0.014(5)
C5'A 0.044(7) 0.049(7) 0.032(6) 0.007(5) 0.003(5) 0.025(6)
C211 0.072(10) 0.046(8) 0.041(7) 0.020(6) 0.024(7) 0.043(8)
C311 0.069(10) 0.061(9) 0.069(9) 0.033(8) 0.032(8) 0.050(8)
C411 0.083(12) 0.057(9) 0.064(9) 0.033(8) 0.020(8) 0.047(9)
C511 0.096(13) 0.078(11) 0.041(8) 0.016(7) 0.009(8) 0.063(11)
C611 0.068(9) 0.040(7) 0.046(7) 0.011(6) 0.017(7) 0.038(7)
C221 0.071(10) 0.024(6) 0.053(8) 0.012(5) 0.024(7) 0.025(6)
C321 0.092(13) 0.034(7) 0.085(12) 0.014(8) 0.028(10) 0.039(9)
C421 0.063(10) 0.025(7) 0.081(11) -0.010(7) 0.014(9) 0.011(7)
C521 0.066(10) 0.042(8) 0.060(9) -0.002(7) 0.021(8) 0.011(8)
C621 0.038(7) 0.035(7) 0.064(9) -0.015(6) 0.010(7) 0.011(6)
C231 0.049(8) 0.041(7) 0.041(7) -0.001(6) 0.007(6) 0.011(6)
C331 0.045(8) 0.066(9) 0.039(7) 0.003(7) 0.008(6) 0.017(8)
C431 0.057(10) 0.086(12) 0.041(8) 0.010(8) 0.004(7) 0.032(9)
C531 0.059(10) 0.071(11) 0.063(10) 0.023(8) 0.003(8) 0.027(9)
C631 0.052(9) 0.050(8) 0.045(7) 0.004(6) -0.004(7) 0.021(7)
C2B 0.035(7) 0.031(6) 0.039(6) 0.008(5) -0.002(5) 0.015(5)
C4B 0.036(6) 0.026(5) 0.020(5) 0.008(4) 0.009(4) 0.019(5)
C5B 0.028(6) 0.030(6) 0.031(6) 0.010(5) 0.009(5) 0.015(5)
C6B 0.032(6) 0.024(5) 0.029(5) 0.008(4) 0.008(5) 0.012(5)
C8B 0.043(7) 0.029(6) 0.023(5) 0.012(4) 0.004(5) 0.021(5)
C1'B 0.043(7) 0.024(5) 0.025(5) 0.009(4) 0.006(5) 0.021(5)
C2'B 0.039(6) 0.018(5) 0.022(5) 0.004(4) 0.000(4) 0.015(5)
C3'B 0.037(6) 0.023(5) 0.024(5) 0.009(4) 0.006(4) 0.019(5)
C4'B 0.043(7) 0.026(5) 0.024(5) 0.009(4) 0.009(5) 0.018(5)
C5'B 0.054(8) 0.039(6) 0.032(6) 0.005(5) 0.011(5) 0.034(6)
C212 0.046(7) 0.045(7) 0.051(7) 0.034(6) 0.033(6) 0.028(6)
C312 0.111(16) 0.097(14) 0.071(10) 0.047(10) 0.028(11) 0.085(14)
C412 0.082(12) 0.077(11) 0.054(9) 0.021(8) 0.014(9) 0.046(10)
C512 0.056(9) 0.048(8) 0.059(9) 0.011(7) 0.010(7) 0.020(7)
C612 0.056(8) 0.039(7) 0.050(7) 0.016(6) 0.017(7) 0.023(7)
C222 0.074(10) 0.030(7) 0.059(8) 0.021(6) 0.023(7) 0.033(7)
C322 0.088(13) 0.052(9) 0.082(11) 0.036(8) 0.023(10) 0.055(10)
C422 0.107(15) 0.043(9) 0.100(13) 0.034(9) 0.047(11) 0.053(10)
C522 0.079(11) 0.032(7) 0.084(11) 0.022(7) 0.032(9) 0.034(8)
C622 0.031(6) 0.035(7) 0.075(9) 0.020(6) 0.025(6) 0.017(6)
C232 0.054(8) 0.037(7) 0.050(7) 0.017(6) 0.022(7) 0.023(7)
C332 0.052(9) 0.034(7) 0.074(10) 0.012(7) 0.020(8) 0.017(6)
C432 0.058(11) 0.073(12) 0.065(10) -0.006(9) 0.000(8) 0.027(9)
C532 0.074(11) 0.068(10) 0.046(8) 0.017(7) 0.010(8) 0.041(9)
C632 0.082(11) 0.050(8) 0.053(8) 0.025(7) 0.022(8) 0.037(8)
O1W 0.080(8) 0.102(9) 0.070(7) 0.056(7) 0.025(6) 0.055(7)
O2W 0.068(7) 0.034(5) 0.086(7) 0.005(5) 0.021(6) 0.026(5)
O3W 0.105(11) 0.090(9) 0.071(8) 0.022(7) 0.013(8) 0.046(9)
O4W 0.074(7) 0.044(5) 0.076(7) 0.022(5) 0.035(6) 0.035(5)
O5W 0.071(7) 0.075(7) 0.061(6) 0.035(5) 0.028(5) 0.039(6)
O6W 0.083(9) 0.056(6) 0.107(9) 0.002(6) 0.043(8) 0.033(6)
O7W 0.117(13) 0.122(12) 0.076(8) 0.052(8) 0.011(8) 0.058(10)
O8W 0.171(16) 0.093(10) 0.089(9) 0.026(7) 0.053(10) 0.095(11)
O9W 0.061(8) 0.069(7) 0.113(10) 0.003(7) -0.003(7) 0.032(6)
O10W 0.135(14) 0.063(8) 0.144(13) 0.017(8) -0.026(11) 0.061(9)
O11W 0.077(10) 0.145(14) 0.084(9) 0.018(9) 0.027(8) 0.037(10)
O12W 0.094(13) 0.114(14) 0.267(25) -0.061(16) 0.009(15) 0.063(12)
O13W 0.134(15) 0.118(13) 0.103(11) -0.004(9) -0.006(10) 0.086(12)
O14W 0.102(12) 0.173(16) 0.075(9) 0.061(10) 0.017(9) 0.036(12)
O15W 0.279(36) 0.176(21) 0.085(12) 0.010(13) 0.026(17) 0.066(24)
O16W 0.311(38) 0.088(12) 0.172(20) 0.037(13) 0.011(22) 0.081(19)

loop_
_atom_site_label
_atom_site_type_symbol
_atom_site_fract_x
_atom_site_fract_y
_atom_site_fract_z
_atom_site_U_iso_or_equiv
_atom_site_thermal_displace_type
_atom_site_occupancy
_atom_site_calc_flag
_atom_site_refinement_flags
Cu1 Cu 0.0000 0.0000 0.0000 0.0379(4) Uani 1 d .
Cu2 Cu 0.4267(2) 0.7004(2) 0.15232(15) 0.0424(4) Uani 1 d .
P1A P 0.2445(4) 0.1944(3) -0.0433(2) 0.0400(7) Uani 1 d .
P2A P 0.1039(3) 0.2784(3) 0.0610(2) 0.0331(6) Uani 1 d .
P1B P 0.8268(3) 0.4413(3) 0.2744(2) 0.0341(7) Uani 1 d .
P2B P 0.5962(3) 0.4419(3) 0.2923(2) 0.0352(7) Uani 1 d .
O2A O 0.3762(10) 0.2552(9) 0.0358(7) 0.052(2) Uani 1 d .
O3A O 0.1591(11) 0.0653(9) -0.0636(7) 0.050(2) Uani 1 d .
O4A O 0.1685(10) 0.2647(8) -0.0250(6) 0.046(2) Uani 1 d .
O5A O 0.0030(9) 0.3095(8) 0.0111(6) 0.045(2) Uani 1 d .
O6A O 0.0451(10) 0.1587(8) 0.0760(6) 0.046(2) Uani 1 d .
O7A O 0.2142(9) 0.3749(7) 0.1566(6) 0.041(2) Uani 1 d .
O2'A O 0.5296(9) 0.3496(9) -0.3035(7) 0.049(2) Uani 1 d .
H2AO H 0.5113(46) 0.3526(130) -0.3621(43) 0.059 Uiso 1 calc R
O3'A O 0.2892(9) 0.1796(7) -0.4415(6) 0.041(2) Uani 1 d .
H3AO H 0.2231(70) 0.1156(58) -0.4781(13) 0.049 Uiso 1 calc R
O4'A O 0.2386(9) 0.3439(7) -0.2867(7) 0.046(2) Uani 1 d .
O5'A O 0.2627(9) 0.2139(8) -0.1470(6) 0.047(2) Uani 1 d .
O2B O 0.8021(10) 0.4010(9) 0.1628(6) 0.052(2) Uani 1 d .
O3B O 0.9102(9) 0.5731(7) 0.3305(7) 0.048(2) Uani 1 d .
O4B O 0.6910(9) 0.3865(8) 0.2940(7) 0.046(2) Uani 1 d .
O5B O 0.6136(9) 0.4963(8) 0.4000(7) 0.049(2) Uani 1 d .
O6B O 0.6158(9) 0.5206(8) 0.2282(7) 0.045(2) Uani 1 d .
O7B O 0.4615(10) 0.3272(8) 0.2394(7) 0.050(2) Uani 1 d .
H7B H 0.4589(157) 0.3228(133) 0.1764(117) 0.060 Uiso 1 d .
O2'B O 1.2370(8) 0.3269(7) 0.3348(6) 0.036(2) Uani 1 d .
H2BO H 1.2387(64) 0.3395(116) 0.2807(50) 0.043 Uiso 1 calc R
O3'B O 1.2698(8) 0.4655(7) 0.5120(6) 0.040(2) Uani 1 d .
H3BO H 1.2758(55) 0.5079(100) 0.5655(29) 0.048 Uiso 1 calc R
O4'B O 0.9828(9) 0.2393(7) 0.4346(6) 0.041(2) Uani 1 d .
O5'B O 0.8924(9) 0.3729(7) 0.3254(6) 0.037(2) Uani 1 d .
O1W2 O 0.2846(12) 0.6738(10) 0.2280(8) 0.065(3) Uani 1 d .
O2W2 O 0.4155(10) 0.5463(8) 0.1426(7) 0.053(3) Uani 1 d .
N1A N 0.4764(12) 0.8440(9) -0.1892(7) 0.044(3) Uani 1 d .
N3A N 0.3711(11) 0.6364(9) -0.2955(7) 0.041(3) Uani 1 d .
N6A N 0.6278(12) 0.9214(9) -0.0228(8) 0.045(3) Uani 1 d .
H6A1 H 0.6589(157) 0.9915(143) -0.0148(111) 0.054 Uiso 1 d .
H6A2 H 0.6936(154) 0.9248(129) 0.0257(112) 0.054 Uiso 1 d .
N7A N 0.5745(12) 0.6648(9) -0.0506(7) 0.043(3) Uani 1 d .
N9A N 0.4386(11) 0.5196(8) -0.2040(6) 0.036(2) Uani 1 d .
N11 N 0.1047(11) -0.0246(9) 0.1191(8) 0.040(2) Uani 1 d .
N21 N -0.0716(10) -0.1718(9) -0.0537(8) 0.042(3) Uani 1 d .
N31 N -0.1407(11) -0.0399(9) -0.1349(7) 0.045(3) Uani 1 d .
N1B N 0.9080(11) -0.2298(9) 0.3092(7) 0.036(2) Uani 1 d .
H1B H 0.9021(135) -0.2974(124) 0.3049(96) 0.043 Uiso 1 d .
N3B N 1.0388(11) -0.0228(8) 0.4068(7) 0.037(2) Uani 1 d .
N6B N 0.7508(12) -0.3114(8) 0.1446(8) 0.046(3) Uani 1 d .
H6B1 H 0.7010(143) -0.4004(126) 0.1626(99) 0.055 Uiso 1 d .
H6B2 H 0.7231(153) -0.3045(132) 0.0916(111) 0.055 Uiso 1 d .
N7B N 0.8254(10) -0.0509(8) 0.1658(7) 0.034(2) Uani 1 d .
N9B N 0.9847(9) 0.0975(7) 0.3101(6) 0.028(2) Uani 1 d .
N12 N 0.3007(12) 0.6489(10) 0.0074(9) 0.049(3) Uani 1 d .
N22 N 0.4544(12) 0.8559(9) 0.1438(8) 0.044(3) Uani 1 d .
N32 N 0.5829(12) 0.8105(9) 0.2867(8) 0.047(3) Uani 1 d .
C2A C 0.3966(14) 0.7491(11) -0.2761(9) 0.045(3) Uani 1 d .
H2A H 0.3246(141) 0.7531(117) -0.3353(100) 0.053 Uiso 1 d .
C4A C 0.4373(14) 0.6226(10) -0.2113(8) 0.038(3) Uani 1 d .
C5A C 0.5254(13) 0.7126(9) -0.1183(8) 0.036(3) Uani 1 d .
C6A C 0.5428(13) 0.8277(10) -0.1068(8) 0.036(3) Uani 1 d .
C8A C 0.5198(15) 0.5505(11) -0.1042(8) 0.045(3) Uani 1 d .
H8A H 0.5092(141) 0.4956(124) -0.0691(104) 0.054 Uiso 1 d .
C1'A C 0.3656(12) 0.4034(9) -0.2860(8) 0.035(3) Uani 1 d .
H1'A H 0.3611(12) 0.4167(9) -0.3521(8) 0.042 Uiso 1 calc R
C2'A C 0.4215(13) 0.3212(10) -0.2753(8) 0.036(3) Uani 1 d .
H2'A H 0.4478(13) 0.3257(10) -0.2030(8) 0.044 Uiso 1 calc R
C3'A C 0.2998(14) 0.1988(10) -0.3381(8) 0.041(3) Uani 1 d .
H3'A H 0.3059(14) 0.1350(10) -0.3145(8) 0.049 Uiso 1 calc R
C4'A C 0.1911(13) 0.2157(10) -0.3196(8) 0.038(3) Uani 1 d .
H4'A H 0.1153(13) 0.1764(10) -0.3844(8) 0.046 Uiso 1 calc R
C5'A C 0.1495(13) 0.1682(12) -0.2389(9) 0.044(3) Uani 1 d .
H5'1 H 0.0892(13) 0.1925(12) -0.2235(9) 0.053 Uiso 1 calc R
H5'2 H 0.1048(13) 0.0813(12) -0.2642(9) 0.053 Uiso 1 calc R
C211 C 0.0771(16) -0.1395(12) 0.1047(10) 0.046(3) Uani 1 d .
C311 C 0.1389(16) -0.1734(14) 0.1781(12) 0.056(4) Uani 1 d .
H311 H 0.1167(16) -0.2532(14) 0.1669(12) 0.068 Uiso 1 calc R
C411 C 0.2338(18) -0.0850(14) 0.2678(12) 0.063(4) Uani 1 d .
H411 H 0.2778(18) -0.1046(14) 0.3183(12) 0.075 Uiso 1 calc R
C511 C 0.2649(20) 0.0329(16) 0.2839(11) 0.068(5) Uani 1 d .
H511 H 0.3281(20) 0.0926(16) 0.3455(11) 0.081 Uiso 1 calc R
C611 C 0.1995(15) 0.0613(12) 0.2057(10) 0.049(3) Uani 1 d .
H611 H 0.2225(15) 0.1409(12) 0.2145(10) 0.058 Uiso 1 calc R
C221 C -0.0286(15) -0.2257(11) 0.0050(10) 0.048(3) Uani 1 d .
C321 C -0.0737(19) -0.3494(13) -0.0332(14) 0.069(5) Uani 1 d .
H321 H -0.0406(19) -0.3871(13) 0.0051(14) 0.083 Uiso 1 calc R
C421 C -0.1724(17) -0.4134(13) -0.1330(13) 0.068(5) Uani 1 d .
H421 H -0.2083(17) -0.4960(13) -0.1600(13) 0.081 Uiso 1 calc R
C521 C -0.2144(17) -0.3567(13) -0.1890(13) 0.066(4) Uani 1 d .
H521 H -0.2752(17) -0.3990(13) -0.2560(13) 0.079 Uiso 1 calc R
C621 C -0.1672(14) -0.2348(12) -0.1469(12) 0.055(4) Uani 1 d .
C231 C -0.2040(14) -0.1568(12) -0.1967(10) 0.052(3) Uani 1 d .
C331 C -0.2995(15) -0.2005(15) -0.2935(10) 0.058(4) Uani 1 d .
H331 H -0.3427(15) -0.2812(15) -0.3331(10) 0.070 Uiso 1 calc R
C431 C -0.3290(17) -0.1198(17) -0.3299(11) 0.068(4) Uani 1 d .
H431 H -0.3904(17) -0.1454(17) -0.3955(11) 0.081 Uiso 1 calc R
C531 C -0.2666(17) -0.0026(16) -0.2681(12) 0.071(5) Uani 1 d .
H531 H -0.2861(17) 0.0523(16) -0.2902(12) 0.085 Uiso 1 calc R
C631 C -0.1727(15) 0.0326(13) -0.1710(10) 0.057(4) Uani 1 d .
H631 H -0.1304(15) 0.1124(13) -0.1294(10) 0.069 Uiso 1 calc R
C2B C 1.0006(12) -0.1370(10) 0.3948(9) 0.040(3) Uani 1 d .
H2B H 1.0274(137) -0.1547(118) 0.4563(98) 0.047 Uiso 1 d .
C4B C 0.9694(11) -0.0089(9) 0.3229(7) 0.027(2) Uani 1 d .
C5B C 0.8751(11) -0.0983(10) 0.2347(8) 0.030(2) Uani 1 d .
C6B C 0.8436(11) -0.2165(9) 0.2234(8) 0.030(2) Uani 1 d .
C8B C 0.8926(12) 0.0653(10) 0.2152(8) 0.031(3) Uani 1 d .
H8B H 0.8791(12) 0.1204(10) 0.1885(8) 0.037 Uiso 1 calc R
C1'B C 1.0645(12) 0.2168(9) 0.3900(8) 0.030(2) Uani 1 d .
H1'B H 1.1344(12) 0.2177(9) 0.4427(8) 0.036 Uiso 1 calc R
C2'B C 1.1237(11) 0.3186(9) 0.3484(7) 0.029(2) Uani 1 d .
H2'B H 1.0601(11) 0.3061(9) 0.2834(7) 0.034 Uiso 1 calc R
C3'B C 1.1476(11) 0.4241(9) 0.4347(7) 0.027(2) Uani 1 d .
H3'B H 1.1455(11) 0.4879(9) 0.4090(7) 0.033 Uiso 1 calc R
C4'B C 1.0354(12) 0.3677(9) 0.4710(8) 0.031(2) Uani 1 d .
H4'B H 1.0706(12) 0.3961(9) 0.5465(8) 0.038 Uiso 1 calc R
C5'B C 0.9234(13) 0.3923(11) 0.4350(8) 0.040(3) Uani 1 d .
H5'3 H 0.8479(13) 0.3383(11) 0.4471(8) 0.048 Uiso 1 calc R
H5'4 H 0.9494(13) 0.4741(11) 0.4718(8) 0.048 Uiso 1 calc R
C212 C 0.2875(13) 0.7381(11) -0.0180(10) 0.040(3) Uani 1 d .
C312 C 0.2088(21) 0.7210(18) -0.1152(13) 0.078(6) Uani 1 d .
H312 H 0.2055(21) 0.7849(18) -0.1325(13) 0.093 Uiso 1 calc R
C412 C 0.1335(19) 0.6031(16) -0.1872(12) 0.071(5) Uani 1 d .
H412 H 0.0756(19) 0.5874(16) -0.2517(12) 0.085 Uiso 1 calc R
C512 C 0.1468(16) 0.5132(14) -0.1611(12) 0.060(4) Uani 1 d .
H512 H 0.1013(16) 0.4361(14) -0.2085(12) 0.073 Uiso 1 calc R
C612 C 0.2297(14) 0.5382(12) -0.0618(10) 0.049(3) Uani 1 d .
H612 H 0.2357(14) 0.4758(12) -0.0433(10) 0.059 Uiso 1 calc R
C222 C 0.3773(16) 0.8577(12) 0.0618(11) 0.051(4) Uani 1 d .
C322 C 0.3915(18) 0.9690(14) 0.0553(13) 0.066(5) Uani 1 d .
H322 H 0.3398(18) 0.9726(14) -0.0029(13) 0.079 Uiso 1 calc R
C422 C 0.4825(20) 1.0705(14) 0.1358(14) 0.074(5) Uani 1 d .
H422 H 0.4933(20) 1.1444(14) 0.1329(14) 0.088 Uiso 1 calc R
C522 C 0.5612(18) 1.0643(13) 0.2242(14) 0.062(4) Uani 1 d .
H522 H 0.6221(18) 1.1329(13) 0.2805(14) 0.074 Uiso 1 calc R
C622 C 0.5441(12) 0.9529(11) 0.2238(11) 0.045(3) Uani 1 d .
C232 C 0.6180(14) 0.9287(12) 0.3066(10) 0.046(3) Uani 1 d .
C332 C 0.7145(15) 1.0155(12) 0.3990(12) 0.057(4) Uani 1 d .
H332 H 0.7361(15) 1.0954(12) 0.4127(12) 0.068 Uiso 1 calc R
C432 C 0.7782(18) 0.9803(17) 0.4707(13) 0.077(5) Uani 1 d .
H432 H 0.8440(18) 1.0369(17) 0.5326(13) 0.092 Uiso 1 calc R
C532 C 0.7431(18) 0.8618(15) 0.4494(12) 0.064(4) Uani 1 d .
H532 H 0.7868(18) 0.8379(15) 0.4959(12) 0.076 Uiso 1 calc R
C632 C 0.6403(17) 0.7760(14) 0.3565(11) 0.059(4) Uani 1 d .
H632 H 0.6125(17) 0.6949(14) 0.3441(11) 0.071 Uiso 1 calc R
O1W O -0.3962(13) 0.3818(12) 0.0013(9) 0.076(3) Uani 1 d .
O2W O -0.2303(11) 0.1829(8) 0.0475(9) 0.066(3) Uani 1 d .
O3W O 0.3828(15) 0.7487(13) -0.5624(10) 0.095(4) Uani 1 d .
O4W O 0.0265(11) 0.5170(9) 0.1166(8) 0.061(3) Uani 1 d .
O5W O -0.5259(12) 0.3396(10) -0.5150(8) 0.065(3) Uani 1 d .
O6W O -0.5085(13) 0.6074(10) -0.5212(10) 0.085(4) Uani 1 d .
O7W O -0.1364(17) 0.3113(14) -0.1774(10) 0.108(5) Uani 1 d .
O8W O 0.1925(19) 0.9253(13) -0.2100(11) 0.106(5) Uani 1 d .
O9W O 0.1618(13) 0.7039(11) -0.5197(11) 0.093(4) Uani 1 d .
O10W O 0.4373(18) 1.0225(12) -0.2477(13) 0.129(7) Uani 1 d .
O11W O 0.8233(15) 0.5751(16) 0.5873(11) 0.113(5) Uani 1 d .
O12W O 0.6327(18) 1.2484(17) -0.1546(19) 0.186(12) Uani 1 d .
O13W O -0.3995(18) 0.1943(15) -0.5099(12) 0.126(7) Uani 1 d .
O14W O 0.8385(17) 0.3800(17) 0.6434(11) 0.130(7) Uani 1 d .
O15W O 0.0410(32) 0.7743(23) -0.4029(14) 0.213(14) Uani 1 d .
O16W O -0.5320(34) 0.9989(18) -0.4585(18) 0.216(15) Uani 1 d .

loop_
_atom_type_symbol
_atom_type_description
_atom_type_scat_dispersion_real
_atom_type_scat_dispersion_imag
_atom_type_scat_source
C C 0.0033 0.0016 'International Tables Vol C Tables 4.2.6.8 and 6.1.1.4'
H H 0.0000 0.0000 'International Tables Vol C Tables 4.2.6.8 and 6.1.1.4'
N N 0.0061 0.0033 'International Tables Vol C Tables 4.2.6.8 and 6.1.1.4'
O O 0.0106 0.0060 'International Tables Vol C Tables 4.2.6.8 and 6.1.1.4'
P P 0.1023 0.0942 'International Tables Vol C Tables 4.2.6.8 and 6.1.1.4'
S S 0.1246 0.1234 'International Tables Vol C Tables 4.2.6.8 and 6.1.1.4'
Cu Cu 0.3201 1.2651 'International Tables Vol C Tables 4.2.6.8 and 6.1.1.4'

loop_
_geom_angle_atom_site_label_1
_geom_angle_atom_site_label_2
_geom_angle_atom_site_label_3
_geom_angle
O6A Cu1 N21 164.9(4)
O6A Cu1 N11 95.3(4)
N21 Cu1 N11 79.7(4)
O6A Cu1 N31 103.1(4)
N21 Cu1 N31 80.2(4)
N11 Cu1 N31 159.5(4)
O6A Cu1 O3A 93.7(4)
N21 Cu1 O3A 100.9(4)
N11 Cu1 O3A 94.9(4)
N31 Cu1 O3A 92.7(4)
O2W2 Cu2 N22 169.3(5)
O2W2 Cu2 N12 96.2(4)
N22 Cu2 N12 80.0(4)
O2W2 Cu2 N32 101.9(4)
N22 Cu2 N32 80.1(4)
N12 Cu2 N32 158.5(4)
O2W2 Cu2 O1W2 94.7(4)
N22 Cu2 O1W2 95.7(4)
N12 Cu2 O1W2 96.9(5)
N32 Cu2 O1W2 93.0(5)
O2A P1A O3A 118.1(6)
O2A P1A O4A 111.4(5)
O3A P1A O4A 109.9(5)
O2A P1A O5'A 106.5(6)
O3A P1A O5'A 109.2(5)
O4A P1A O5'A 100.2(5)
O7A P2A O6A 112.1(5)
O7A P2A O5A 114.9(5)
O6A P2A O5A 113.2(6)
O7A P2A O4A 106.2(5)
O6A P2A O4A 106.1(5)
O5A P2A O4A 103.3(5)
O2B P1B O3B 116.3(6)
O2B P1B O5'B 106.8(4)
O3B P1B O5'B 109.6(5)
O2B P1B O4B 110.7(6)
O3B P1B O4B 111.5(5)
O5'B P1B O4B 100.7(4)
O6B P2B O5B 116.8(5)
O6B P2B O7B 110.8(5)
O5B P2B O7B 109.0(6)
O6B P2B O4B 109.7(5)
O5B P2B O4B 108.5(5)
O7B P2B O4B 100.7(5)
O6B P2B H7B 86.5(49)
O5B P2B H7B 135.7(52)
O7B P2B H7B 28.4(51)
O4B P2B H7B 96.2(47)
P1A O3A Cu1 121.8(5)
P1A O4A P2A 131.0(5)
P2A O6A Cu1 134.5(5)
C2'A O2'A H2AO 109.5(6)
C3'A O3'A H3AO 109.5(6)
C1'A O4'A C4'A 108.7(9)
C5'A O5'A P1A 119.9(9)
P2B O4B P1B 127.3(6)
P2B O7B H7B 95.3(100)
C2'B O2'B H2BO 109.5(5)
C3'B O3'B H3BO 109.5(5)
C1'B O4'B C4'B 107.8(9)
C5'B O5'B P1B 118.8(7)
C2A N1A C6A 118.5(9)
C2A N3A C4A 110.7(9)
C6A N6A H6A1 129.6(100)
C6A N6A H6A2 125.1(92)
H6A1 N6A H6A2 98.5(100)
C8A N7A C5A 104.6(9)
C4A N9A C8A 105.3(9)
C4A N9A C1'A 125.8(8)
C8A N9A C1'A 128.8(9)
C611 N11 C211 119.0(11)
C611 N11 Cu1 126.0(8)
C211 N11 Cu1 114.9(8)
C221 N21 C621 121.4(11)
C221 N21 Cu1 119.2(8)
C621 N21 Cu1 119.3(10)
C631 N31 C231 117.2(11)
C631 N31 Cu1 128.4(9)
C231 N31 Cu1 114.3(9)
C2B N1B C6B 123.6(10)
C2B N1B H1B 116.7(88)
C6B N1B H1B 118.4(87)
C2B N3B C4B 112.0(9)
C6B N6B H6B1 116.2(64)
C6B N6B H6B2 120.1(100)
H6B1 N6B H6B2 122.8(100)
C8B N7B C5B 103.7(8)
C8B N9B C4B 105.3(8)
C8B N9B C1'B 127.6(8)
C4B N9B C1'B 126.1(8)
C612 N12 C212 118.7(11)
C612 N12 Cu2 127.2(9)
C212 N12 Cu2 114.1(9)
C222 N22 C622 123.8(11)
C222 N22 Cu2 117.9(9)
C622 N22 Cu2 118.1(8)
C632 N32 C232 120.3(12)
C632 N32 Cu2 126.2(9)
C232 N32 Cu2 113.1(9)
N3A C2A N1A 129.3(10)
N3A C2A H2A 109.2(68)
N1A C2A H2A 120.0(68)
N3A C4A N9A 127.0(9)
N3A C4A C5A 126.2(10)
N9A C4A C5A 106.6(9)
C4A C5A N7A 109.8(9)
C4A C5A C6A 117.6(10)
N7A C5A C6A 132.4(9)
N6A C6A N1A 119.4(10)
N6A C6A C5A 122.9(11)
N1A C6A C5A 117.5(9)
N7A C8A N9A 113.4(10)
N7A C8A H8A 118.7(82)
N9A C8A H8A 122.6(84)
O4'A C1'A N9A 108.5(10)
O4'A C1'A C2'A 107.1(9)
N9A C1'A C2'A 114.9(9)
O4'A C1'A H1'A 108.7(6)
N9A C1'A H1'A 108.7(6)
C2'A C1'A H1'A 108.7(6)
O2'A C2'A C1'A 114.2(10)
O2'A C2'A C3'A 116.9(10)
C1'A C2'A C3'A 100.9(9)
O2'A C2'A H2'A 108.1(6)
C1'A C2'A H2'A 108.1(6)
C3'A C2'A H2'A 108.1(6)
O3'A C3'A C4'A 112.2(9)
O3'A C3'A C2'A 106.5(11)
C4'A C3'A C2'A 103.0(9)
O3'A C3'A H3'A 111.6(5)
C4'A C3'A H3'A 111.6(6)
C2'A C3'A H3'A 111.6(6)
O4'A C4'A C5'A 108.6(9)
O4'A C4'A C3'A 107.0(10)
C5'A C4'A C3'A 114.1(10)
O4'A C4'A H4'A 109.0(5)
C5'A C4'A H4'A 109.0(7)
C3'A C4'A H4'A 109.0(6)
O5'A C5'A C4'A 109.6(11)
O5'A C5'A H5'1 109.8(6)
C4'A C5'A H5'1 109.7(7)
O5'A C5'A H5'2 109.8(6)
C4'A C5'A H5'2 109.8(6)
H5'1 C5'A H5'2 108.2
N11 C211 C311 123.0(13)
N11 C211 C221 113.6(11)
C311 C211 C221 123.4(12)
C411 C311 C211 117.5(13)
C411 C311 H311 121.2(8)
C211 C311 H311 121.2(9)
C311 C411 C511 120.7(13)
C311 C411 H411 119.6(8)
C511 C411 H411 119.6(9)
C411 C511 C611 118.9(14)
C411 C511 H511 120.6(9)
C611 C511 H511 120.6(9)
N11 C611 C511 120.9(12)
N11 C611 H611 119.6(7)
C511 C611 H611 119.6(9)
N21 C221 C321 120.8(13)
N21 C221 C211 112.5(10)
C321 C221 C211 126.4(13)
C221 C321 C421 116.5(15)
C221 C321 H321 121.7(9)
C421 C321 H321 121.7(9)
C521 C421 C321 120.9(13)
C521 C421 H421 119.5(9)
C321 C421 H421 119.5(9)
C421 C521 C621 119.9(15)
C421 C521 H521 120.1(9)
C621 C521 H521 120.1(10)
N21 C621 C521 120.0(15)
N21 C621 C231 112.3(11)
C521 C621 C231 127.5(14)
N31 C231 C331 123.0(14)
N31 C231 C621 113.6(11)
C331 C231 C621 123.3(13)
C231 C331 C431 117.9(15)
C231 C331 H331 121.0(9)
C431 C331 H331 121.0(9)
C531 C431 C331 119.4(14)
C531 C431 H431 120.3(10)
C331 C431 H431 120.3(9)
C431 C531 C631 118.4(15)
C431 C531 H531 120.8(10)
C631 C531 H531 120.8(10)
N31 C631 C531 124.1(13)
N31 C631 H631 118.0(7)
C531 C631 H631 118.0(10)
N3B C2B N1B 124.8(11)
N3B C2B H2B 116.1(79)
N1B C2B H2B 117.7(81)
C5B C4B N3B 126.1(10)
C5B C4B N9B 106.9(9)
N3B C4B N9B 126.9(9)
C4B C5B C6B 119.7(10)
C4B C5B N7B 110.4(9)
C6B C5B N7B 129.9(10)
N6B C6B N1B 120.1(10)
N6B C6B C5B 125.9(10)
N1B C6B C5B 113.6(9)
N7B C8B N9B 113.6(9)
N7B C8B H8B 123.2(6)
N9B C8B H8B 123.2(6)
O4'B C1'B N9B 108.0(9)
O4'B C1'B C2'B 106.4(8)
N9B C1'B C2'B 113.7(8)
O4'B C1'B H1'B 109.5(5)
N9B C1'B H1'B 109.5(5)
C2'B C1'B H1'B 109.5(6)
O2'B C2'B C1'B 109.9(8)
O2'B C2'B C3'B 114.7(9)
C1'B C2'B C3'B 100.0(8)
O2'B C2'B H2'B 110.6(5)
C1'B C2'B H2'B 110.6(5)
C3'B C2'B H2'B 110.6(5)
O3'B C3'B C4'B 111.8(8)
O3'B C3'B C2'B 107.4(8)
C4'B C3'B C2'B 103.2(9)
O3'B C3'B H3'B 111.4(5)
C4'B C3'B H3'B 111.4(5)
C2'B C3'B H3'B 111.4(5)
O4'B C4'B C3'B 107.5(9)
O4'B C4'B C5'B 108.1(9)
C3'B C4'B C5'B 116.1(9)
O4'B C4'B H4'B 108.3(5)
C3'B C4'B H4'B 108.3(5)
C5'B C4'B H4'B 108.3(6)
O5'B C5'B C4'B 106.6(9)
O5'B C5'B H5'3 110.4(7)
C4'B C5'B H5'3 110.4(7)
O5'B C5'B H5'4 110.4(5)
C4'B C5'B H5'4 110.4(6)
H5'3 C5'B H5'4 108.6
N12 C212 C312 122.4(13)
N12 C212 C222 113.8(11)
C312 C212 C222 123.3(12)
C212 C312 C412 118.0(14)
C212 C312 H312 121.0(9)
C412 C312 H312 121.0(9)
C512 C412 C312 119.2(14)
C512 C412 H412 120.4(10)
C312 C412 H412 120.4(9)
C412 C512 C612 119.2(14)
C412 C512 H512 120.4(9)
C612 C512 H512 120.4(8)
N12 C612 C512 122.2(12)
N12 C612 H612 118.9(7)
C512 C612 H612 118.9(8)
N22 C222 C322 119.3(13)
N22 C222 C212 113.6(10)
C322 C222 C212 127.0(13)
C422 C322 C222 118.5(14)
C422 C322 H322 120.7(9)
C222 C322 H322 120.7(9)
C322 C422 C522 120.4(13)
C322 C422 H422 119.8(9)
C522 C422 H422 119.8(9)
C622 C522 C422 117.7(15)
C622 C522 H522 121.2(9)
C422 C522 H522 121.2(9)
N22 C622 C522 120.2(13)
N22 C622 C232 114.1(11)
C522 C622 C232 125.7(13)
N32 C232 C332 121.2(12)
N32 C232 C622 114.2(12)
C332 C232 C622 124.6(12)
C232 C332 C432 118.6(13)
C232 C332 H332 120.7(8)
C432 C332 H332 120.7(9)
C532 C432 C332 119.6(14)
C532 C432 H432 120.2(9)
C332 C432 H432 120.2(9)
C432 C532 C632 119.8(14)
C432 C532 H532 120.1(9)
C632 C532 H532 120.1(9)
N32 C632 C532 120.4(13)
N32 C632 H632 119.8(8)
C532 C632 H632 119.8(9)

loop_
_geom_bond_atom_site_label_1
_geom_bond_atom_site_label_2
_geom_bond_distance
Cu1 O6A 1.919(8)
Cu1 N21 1.938(10)
Cu1 N11 2.020(10)
Cu1 N31 2.029(10)
Cu1 O3A 2.244(10)
Cu2 O2W2 1.939(8)
Cu2 N22 1.950(9)
Cu2 N12 2.021(11)
Cu2 N32 2.042(11)
Cu2 O1W2 2.194(12)
P1A O2A 1.466(10)
P1A O3A 1.478(11)
P1A O4A 1.591(9)
P1A O5'A 1.594(9)
P2A O7A 1.499(8)
P2A O6A 1.501(9)
P2A O5A 1.511(8)
P2A O4A 1.632(10)
P1B O2B 1.484(9)
P1B O3B 1.494(9)
P1B O5'B 1.592(7)
P1B O4B 1.616(10)
P2B O6B 1.483(9)
P2B O5B 1.483(9)
P2B O7B 1.539(11)
P2B O4B 1.602(8)
P2B H7B 1.84(15)
O2'A C2'A 1.39(2)
O2'A H2AO 0.82
O3'A C3'A 1.407(13)
O3'A H3AO 0.82
O4'A C1'A 1.40(2)
O4'A C4'A 1.454(13)
O5'A C5'A 1.441(13)
O7B H7B 0.88(15)
O2'B C2'B 1.401(14)
O2'B H2BO 0.82
O3'B C3'B 1.411(12)
O3'B H3BO 0.82
O4'B C1'B 1.404(15)
O4'B C4'B 1.448(13)
O5'B C5'B 1.454(13)
N1A C2A 1.347(14)
N1A C6A 1.359(14)
N3A C2A 1.328(15)
N3A C4A 1.358(14)
N6A C6A 1.326(15)
N6A H6A1 0.80(16)
N6A H6A2 0.90(15)
N7A C8A 1.317(15)
N7A C5A 1.391(14)
N9A C4A 1.379(14)
N9A C8A 1.380(13)
N9A C1'A 1.460(13)
N11 C611 1.33(2)
N11 C211 1.36(2)
N21 C221 1.34(2)
N21 C621 1.34(2)
N31 C631 1.31(2)
N31 C231 1.36(2)
N1B C2B 1.351(15)
N1B C6B 1.363(14)
N1B H1B 0.85(14)
N3B C2B 1.324(15)
N3B C4B 1.373(13)
N6B C6B 1.314(14)
N6B H6B1 1.17(15)
N6B H6B2 0.78(14)
N7B C8B 1.314(14)
N7B C5B 1.403(14)
N9B C8B 1.375(13)
N9B C4B 1.378(13)
N9B C1'B 1.471(13)
N12 C612 1.34(2)
N12 C212 1.35(2)
N22 C222 1.32(2)
N22 C622 1.33(2)
N32 C632 1.33(2)
N32 C232 1.37(2)
C2A H2A 1.08(13)
C4A C5A 1.387(14)
C5A C6A 1.401(15)
C8A H8A 0.93(14)
C1'A C2'A 1.512(15)
C1'A H1'A 0.98
C2'A C3'A 1.53(2)
C2'A H2'A 0.98
C3'A C4'A 1.51(2)
C3'A H3'A 0.98
C4'A C5'A 1.50(2)
C4'A H4'A 0.98
C5'A H5'1 0.97
C5'A H5'2 0.97
C211 C311 1.39(2)
C211 C221 1.48(2)
C311 C411 1.37(2)
C311 H311 0.93
C411 C511 1.38(2)
C411 H411 0.93
C511 C611 1.41(2)
C511 H511 0.93
C611 H611 0.93
C221 C321 1.41(2)
C321 C421 1.42(2)
C321 H321 0.93
C421 C521 1.34(2)
C421 H421 0.93
C521 C621 1.39(2)
C521 H521 0.93
C621 C231 1.50(2)
C231 C331 1.39(2)
C331 C431 1.40(2)
C331 H331 0.93
C431 C531 1.37(2)
C431 H431 0.93
C531 C631 1.40(2)
C531 H531 0.93
C631 H631 0.93
C2B H2B 0.96(13)
C4B C5B 1.361(14)
C5B C6B 1.39(2)
C8B H8B 0.93
C1'B C2'B 1.526(15)
C1'B H1'B 0.98
C2'B C3'B 1.532(13)
C2'B H2'B 0.98
C3'B C4'B 1.52(2)
C3'B H3'B 0.98
C4'B C5'B 1.52(2)
C4'B H4'B 0.98
C5'B H5'3 0.97
C5'B H5'4 0.97
C212 C312 1.39(2)
C212 C222 1.48(2)
C312 C412 1.42(2)
C312 H312 0.93
C412 C512 1.36(2)
C412 H412 0.93
C512 C612 1.40(2)
C512 H512 0.93
C612 H612 0.93
C222 C322 1.42(2)
C322 C422 1.36(2)
C322 H322 0.93
C422 C522 1.42(2)
C422 H422 0.93
C522 C622 1.38(2)
C522 H522 0.93
C622 C232 1.47(2)
C232 C332 1.39(2)
C332 C432 1.39(2)
C332 H332 0.93
C432 C532 1.37(2)
C432 H432 0.93
C532 C632 1.41(2)
C532 H532 0.93
C632 H632 0.93
